data_7701283
loop_
_publ_author_name
'Oswald, Iain W. H.'
'Ahn, Hyochul'
'Neilson, James Richmond'

_publ_section_title
;
 Influence of organic cation planarity on structural templating in hybrid
 metal-halides
;
_journal_name_full 'Dalton Transactions'
_journal_paper_doi 10.1039/C9DT03207J
_journal_year 2019
_chemical_formula_sum 'C20 H20 Bi2 I10 N4'
_chemical_formula_weight 2003.36
_space_group_crystal_system triclinic
_space_group_IT_number 2
_space_group_name_Hall '-P 1'
_space_group_name_H-M_alt 'P -1'
_symmetry_space_group_name_Hall '-P 1'
_symmetry_space_group_name_H-M 'P -1'
_atom_sites_solution_hydrogens geom
_audit_creation_method SHELXL-2017/1
_audit_update_record
;
2019-08-06 deposited with the CCDC.    2019-09-24 downloaded from the CCDC.
;
_cell_angle_alpha 80.227(2)
_cell_angle_beta 88.320(2)
_cell_angle_gamma 88.114(2)
_cell_formula_units_Z 2
_cell_length_a 9.9732(4)
_cell_length_b 10.5908(5)
_cell_length_c 19.3664(9)
_cell_measurement_reflns_used 9640
_cell_measurement_temperature 300(2)
_cell_measurement_theta_max 26.47
_cell_measurement_theta_min 2.28
_cell_volume 2014.20(16)
_computing_cell_refinement 'Bruker SAINT'
_computing_data_collection 'APEX3 (Bruker-AXS, 2015)'
_computing_data_reduction 'Bruker SAINT'
_computing_molecular_graphics 'Vesta (K. Momma and F. Izumi, 2011)'
_computing_publication_material 'publCIF (Westrip, 2010)'
_computing_structure_refinement 'SHELXL-2017/1 (Sheldrick, 2017)'
_computing_structure_solution 'SHELXT 2014/5 (Sheldrick, 2014)'
_diffrn_ambient_temperature 300(2)
_diffrn_measured_fraction_theta_full 0.997
_diffrn_measured_fraction_theta_max 0.994
_diffrn_measurement_device_type 'Bruker D8 Quest ECO CMOS'
_diffrn_measurement_method '\f and \w scans'
_diffrn_radiation_monochromator 'HELIOS optics'
_diffrn_radiation_type MoK\a
_diffrn_radiation_wavelength 0.71073
_diffrn_reflns_av_R_equivalents 0.0645
_diffrn_reflns_av_unetI/netI 0.0377
_diffrn_reflns_Laue_measured_fraction_full 0.997
_diffrn_reflns_Laue_measured_fraction_max 0.994
_diffrn_reflns_limit_h_max 12
_diffrn_reflns_limit_h_min -12
_diffrn_reflns_limit_k_max 13
_diffrn_reflns_limit_k_min -13
_diffrn_reflns_limit_l_max 24
_diffrn_reflns_limit_l_min -24
_diffrn_reflns_number 64662
_diffrn_reflns_point_group_measured_fraction_full 0.997
_diffrn_reflns_point_group_measured_fraction_max 0.994
_diffrn_reflns_theta_full 25.242
_diffrn_reflns_theta_max 26.593
_diffrn_reflns_theta_min 2.638
_diffrn_source 'I\ms microfocus tube'
_exptl_absorpt_coefficient_mu 16.406
_exptl_absorpt_correction_T_max 0.7454
_exptl_absorpt_correction_T_min 0.3823
_exptl_absorpt_correction_type multi-scan
_exptl_absorpt_process_details SADABS
_exptl_crystal_colour Red
_exptl_crystal_density_diffrn 3.303
_exptl_crystal_description Needle
_exptl_crystal_F_000 1728
_exptl_crystal_size_max 0.09
_exptl_crystal_size_mid 0.02
_exptl_crystal_size_min 0.01
_refine_diff_density_max 1.924
_refine_diff_density_min -1.439
_refine_diff_density_rms 0.184
_refine_ls_extinction_method none
_refine_ls_goodness_of_fit_ref 1.037
_refine_ls_hydrogen_treatment constr
_refine_ls_matrix_type full
_refine_ls_number_parameters 199
_refine_ls_number_reflns 8392
_refine_ls_number_restraints 0
_refine_ls_restrained_S_all 1.037
_refine_ls_R_factor_all 0.0581
_refine_ls_R_factor_gt 0.0399
_refine_ls_shift/su_max 0.001
_refine_ls_shift/su_mean 0.000
_refine_ls_structure_factor_coef Fsqd
_refine_ls_weighting_details 'w=1/[\s^2^(Fo^2^)+(0.0326P)^2^+15.2371P] where P=(Fo^2^+2Fc^2^)/3'
_refine_ls_weighting_scheme calc
_refine_ls_wR_factor_gt 0.0884
_refine_ls_wR_factor_ref 0.0965
_reflns_Friedel_coverage 0.000
_reflns_number_gt 6482
_reflns_number_total 8392
_reflns_threshold_expression 'I > 2\s(I)'
_cod_data_source_file c9dt03207j2.cif
_cod_data_source_block jrn075_P-1_a
_cod_database_code 7701283
_shelx_shelxl_version_number 2017/1
_shelx_space_group_comment
;
The symmetry employed for this shelxl refinement is uniquely defined
by the following loop, which should always be used as a source of
symmetry information in preference to the above space-group names.
They are only intended as comments.
;
_publcif_funding_html
;
;

loop_
_space_group_symop_operation_xyz
'x, y, z'
'-x, -y, -z'

loop_
_atom_site_label
_atom_site_type_symbol
_atom_site_fract_x
_atom_site_fract_y
_atom_site_fract_z
_atom_site_U_iso_or_equiv
_atom_site_adp_type
_atom_site_occupancy
_atom_site_site_symmetry_order
_atom_site_calc_flag
_atom_site_refinement_flags_posn
_atom_site_refinement_flags_adp
Bi1 Bi 0.84182(4) 0.89613(3) 0.78618(2) 0.04403(10) Uani 1 1 d . .
Bi2 Bi 0.81019(4) 1.23816(3) 0.63546(2) 0.04626(10) Uani 1 1 d . .
I1 I 1.05312(7) 1.12386(6) 0.74055(4) 0.05246(17) Uani 1 1 d . .
I2 I 0.58133(8) 1.31398(8) 0.54417(4) 0.0668(2) Uani 1 1 d . .
I3 I 0.37961(8) 0.40309(8) 0.89835(5) 0.0728(2) Uani 1 1 d . .
I4 I 0.62408(9) 0.71195(8) 0.81399(5) 0.0759(2) Uani 1 1 d . .
I5 I 0.82469(10) 1.48609(8) 0.67677(5) 0.0826(3) Uani 1 1 d . .
I6 I 0.87260(10) 0.91509(10) 0.93567(4) 0.0821(3) Uani 1 1 d . .
I7 I 0.61998(7) 1.12940(7) 0.77021(4) 0.05882(18) Uani 1 1 d . .
I8 I 0.81569(7) 0.92277(6) 0.62017(3) 0.05373(17) Uani 1 1 d . .
I9 I 1.05784(7) 0.69711(6) 0.79158(4) 0.06069(19) Uani 1 1 d . .
I10 I 1.00867(7) 1.29120(7) 0.51846(3) 0.05360(17) Uani 1 1 d . .
N1 N 0.3920(11) 0.0644(11) 0.9306(6) 0.0830(15) Uani 1 1 d . .
H1A H 0.405955 0.143088 0.933310 0.100 Uiso 1 1 calc R U
N2 N 0.0401(12) 0.3958(11) 0.9380(6) 0.0889(16) Uani 1 1 d . .
H2A H 0.125271 0.393495 0.944094 0.107 Uiso 1 1 calc R U
N3 N 0.4209(9) 0.5823(9) 0.6894(6) 0.0690(9) Uani 1 1 d . .
H3A H 0.483428 0.627962 0.701164 0.083 Uiso 1 1 calc R U
N4 N 0.2055(9) 0.8444(9) 0.6074(5) 0.0690(9) Uani 1 1 d . .
H4A H 0.132620 0.802876 0.608312 0.083 Uiso 1 1 calc R U
C1 C 0.3103(14) 0.0439(14) 0.8837(7) 0.0830(15) Uani 1 1 d . .
H1 H 0.270291 0.111643 0.853699 0.100 Uiso 1 1 calc R U
C2 C 0.2853(14) -0.0747(14) 0.8796(7) 0.0830(15) Uani 1 1 d . .
H2 H 0.221107 -0.088795 0.848114 0.100 Uiso 1 1 calc R U
C3 C 0.3441(13) -0.1759(14) 0.9169(7) 0.0830(15) Uani 1 1 d . .
H3 H 0.327053 -0.258379 0.909595 0.100 Uiso 1 1 calc R U
C4 C 0.4452(13) -0.1512(14) 0.9746(7) 0.0830(15) Uani 1 1 d . .
H4 H 0.490427 -0.216150 1.004192 0.100 Uiso 1 1 calc R U
C5 C 0.4580(14) -0.0257(15) 0.9758(7) 0.0830(15) Uani 1 1 d . .
C6 C -0.0030(14) 0.3293(14) 0.8926(8) 0.0889(16) Uani 1 1 d . .
H6 H 0.056796 0.283152 0.868065 0.107 Uiso 1 1 calc R U
C7 C -0.1338(14) 0.3290(14) 0.8823(8) 0.0889(16) Uani 1 1 d . .
H7 H -0.167738 0.274951 0.854293 0.107 Uiso 1 1 calc R U
C8 C -0.2165(15) 0.4062(14) 0.9122(8) 0.0889(16) Uani 1 1 d . .
H8 H -0.307644 0.410877 0.902861 0.107 Uiso 1 1 calc R U
C9 C -0.1633(14) 0.4822(14) 0.9590(8) 0.0889(16) Uani 1 1 d . .
H9 H -0.218146 0.541598 0.977467 0.107 Uiso 1 1 calc R U
C10 C -0.0347(15) 0.4669(14) 0.9759(8) 0.0889(16) Uani 1 1 d . .
C11 C 0.4274(12) 0.4545(10) 0.7101(7) 0.0690(9) Uani 1 1 d . .
H11 H 0.500141 0.417801 0.735931 0.083 Uiso 1 1 calc R U
C12 C 0.3332(11) 0.3798(11) 0.6947(7) 0.0690(9) Uani 1 1 d . .
H12 H 0.338096 0.291594 0.709598 0.083 Uiso 1 1 calc R U
C13 C 0.2281(12) 0.4366(11) 0.6560(7) 0.0690(9) Uani 1 1 d . .
H13 H 0.159761 0.386565 0.644578 0.083 Uiso 1 1 calc R U
C14 C 0.2228(12) 0.5676(10) 0.6337(7) 0.0690(9) Uani 1 1 d . .
H14 H 0.151702 0.604734 0.606612 0.083 Uiso 1 1 calc R U
C15 C 0.3180(12) 0.6416(11) 0.6504(7) 0.0690(9) Uani 1 1 d . .
C16 C 0.3182(12) 0.7791(11) 0.6298(7) 0.0690(9) Uani 1 1 d . .
C17 C 0.4298(12) 0.8500(11) 0.6273(7) 0.0690(9) Uani 1 1 d . .
H17 H 0.510791 0.809221 0.641579 0.083 Uiso 1 1 calc R U
C18 C 0.4267(12) 0.9800(10) 0.6043(7) 0.0690(9) Uani 1 1 d . .
H18 H 0.504436 1.026332 0.603674 0.083 Uiso 1 1 calc R U
C19 C 0.3077(11) 1.0414(11) 0.5822(7) 0.0690(9) Uani 1 1 d . .
H19 H 0.302471 1.129516 0.566816 0.083 Uiso 1 1 calc R U
C20 C 0.2008(12) 0.9693(11) 0.5838(7) 0.0690(9) Uani 1 1 d . .
H20 H 0.119788 1.007969 0.567923 0.083 Uiso 1 1 calc R U

loop_
_atom_site_aniso_label
_atom_site_aniso_U_11
_atom_site_aniso_U_22
_atom_site_aniso_U_33
_atom_site_aniso_U_23
_atom_site_aniso_U_13
_atom_site_aniso_U_12
Bi1 0.0444(2) 0.04436(19) 0.0454(2) -0.01271(15) 0.00131(15) -0.00742(15)
Bi2 0.0539(2) 0.04238(19) 0.0433(2) -0.00901(15) -0.00038(16) -0.00451(15)
I1 0.0523(4) 0.0519(4) 0.0518(4) -0.0003(3) -0.0130(3) -0.0137(3)
I2 0.0570(4) 0.0806(5) 0.0584(4) 0.0003(4) -0.0069(3) 0.0071(4)
I3 0.0619(5) 0.0688(5) 0.0848(6) -0.0062(4) 0.0018(4) 0.0016(4)
I4 0.0704(5) 0.0782(5) 0.0823(6) -0.0178(4) 0.0065(4) -0.0367(4)
I5 0.1003(7) 0.0595(5) 0.0974(7) -0.0403(4) 0.0192(5) -0.0214(4)
I6 0.0958(7) 0.1122(7) 0.0432(4) -0.0260(4) 0.0027(4) -0.0145(5)
I7 0.0519(4) 0.0563(4) 0.0655(4) -0.0062(3) 0.0116(3) 0.0070(3)
I8 0.0604(4) 0.0591(4) 0.0455(4) -0.0188(3) -0.0032(3) -0.0051(3)
I9 0.0606(4) 0.0479(4) 0.0744(5) -0.0131(3) -0.0038(4) 0.0042(3)
I10 0.0501(4) 0.0620(4) 0.0469(4) -0.0042(3) 0.0000(3) -0.0005(3)
N1 0.075(4) 0.097(4) 0.080(4) -0.021(3) -0.014(3) -0.003(3)
N2 0.080(4) 0.097(4) 0.101(4) -0.048(3) -0.023(3) 0.008(3)
N3 0.058(2) 0.0546(17) 0.092(2) -0.0017(17) -0.0151(17) -0.0049(14)
N4 0.058(2) 0.0546(17) 0.092(2) -0.0017(17) -0.0151(17) -0.0049(14)
C1 0.075(4) 0.097(4) 0.080(4) -0.021(3) -0.014(3) -0.003(3)
C2 0.075(4) 0.097(4) 0.080(4) -0.021(3) -0.014(3) -0.003(3)
C3 0.075(4) 0.097(4) 0.080(4) -0.021(3) -0.014(3) -0.003(3)
C4 0.075(4) 0.097(4) 0.080(4) -0.021(3) -0.014(3) -0.003(3)
C5 0.075(4) 0.097(4) 0.080(4) -0.021(3) -0.014(3) -0.003(3)
C6 0.080(4) 0.097(4) 0.101(4) -0.048(3) -0.023(3) 0.008(3)
C7 0.080(4) 0.097(4) 0.101(4) -0.048(3) -0.023(3) 0.008(3)
C8 0.080(4) 0.097(4) 0.101(4) -0.048(3) -0.023(3) 0.008(3)
C9 0.080(4) 0.097(4) 0.101(4) -0.048(3) -0.023(3) 0.008(3)
C10 0.080(4) 0.097(4) 0.101(4) -0.048(3) -0.023(3) 0.008(3)
C11 0.058(2) 0.0546(17) 0.092(2) -0.0017(17) -0.0151(17) -0.0049(14)
C12 0.058(2) 0.0546(17) 0.092(2) -0.0017(17) -0.0151(17) -0.0049(14)
C13 0.058(2) 0.0546(17) 0.092(2) -0.0017(17) -0.0151(17) -0.0049(14)
C14 0.058(2) 0.0546(17) 0.092(2) -0.0017(17) -0.0151(17) -0.0049(14)
C15 0.058(2) 0.0546(17) 0.092(2) -0.0017(17) -0.0151(17) -0.0049(14)
C16 0.058(2) 0.0546(17) 0.092(2) -0.0017(17) -0.0151(17) -0.0049(14)
C17 0.058(2) 0.0546(17) 0.092(2) -0.0017(17) -0.0151(17) -0.0049(14)
C18 0.058(2) 0.0546(17) 0.092(2) -0.0017(17) -0.0151(17) -0.0049(14)
C19 0.058(2) 0.0546(17) 0.092(2) -0.0017(17) -0.0151(17) -0.0049(14)
C20 0.058(2) 0.0546(17) 0.092(2) -0.0017(17) -0.0151(17) -0.0049(14)

loop_
_atom_type_symbol
_atom_type_description
_atom_type_scat_dispersion_real
_atom_type_scat_dispersion_imag
_atom_type_scat_source
C C 0.0033 0.0016 'International Tables Vol C Tables 4.2.6.8 and 6.1.1.4'
H H 0.0000 0.0000 'International Tables Vol C Tables 4.2.6.8 and 6.1.1.4'
Bi Bi -4.1077 10.2566 'International Tables Vol C Tables 4.2.6.8 and 6.1.1.4'
I I -0.4742 1.8119 'International Tables Vol C Tables 4.2.6.8 and 6.1.1.4'
N N 0.0061 0.0033 'International Tables Vol C Tables 4.2.6.8 and 6.1.1.4'

loop_
_geom_angle_atom_site_label_1
_geom_angle_atom_site_label_2
_geom_angle_atom_site_label_3
_geom_angle
_geom_angle_site_symmetry_3
I4 Bi1 I9 94.60(3) .
I4 Bi1 I6 94.29(3) .
I9 Bi1 I6 92.06(3) .
I4 Bi1 I8 92.61(2) .
I9 Bi1 I8 93.05(2) .
I6 Bi1 I8 171.05(3) .
I4 Bi1 I7 89.41(3) .
I9 Bi1 I7 175.16(2) .
I6 Bi1 I7 90.33(3) .
I8 Bi1 I7 84.05(2) .
I4 Bi1 I1 171.93(3) .
I9 Bi1 I1 91.80(2) .
I6 Bi1 I1 90.37(2) .
I8 Bi1 I1 82.134(19) .
I7 Bi1 I1 83.97(2) .
I5 Bi2 I2 93.86(3) .
I5 Bi2 I10 95.22(2) .
I2 Bi2 I10 93.17(2) .
I5 Bi2 I7 92.49(2) .
I2 Bi2 I7 93.29(2) .
I10 Bi2 I7 169.59(2) .
I5 Bi2 I1 91.14(3) .
I2 Bi2 I1 174.10(2) .
I10 Bi2 I1 89.48(2) .
I7 Bi2 I1 83.36(2) .
I5 Bi2 I8 168.29(3) .
I2 Bi2 I8 96.05(2) .
I10 Bi2 I8 90.44(2) .
I7 Bi2 I8 80.755(19) .
I1 Bi2 I8 78.646(18) .
Bi1 I1 Bi2 81.494(17) .
Bi1 I7 Bi2 81.948(18) .
Bi1 I8 Bi2 80.312(16) .
C1 N1 C5 126.2(13) .
C1 N1 H1A 116.9 .
C5 N1 H1A 116.9 .
C6 N2 C10 126.6(13) .
C6 N2 H2A 116.7 .
C10 N2 H2A 116.7 .
C11 N3 C15 121.9(10) .
C11 N3 H3A 119.1 .
C15 N3 H3A 119.1 .
C20 N4 C16 123.5(10) .
C20 N4 H4A 118.3 .
C16 N4 H4A 118.3 .
N1 C1 C2 118.0(15) .
N1 C1 H1 121.0 .
C2 C1 H1 121.0 .
C1 C2 C3 124.9(14) .
C1 C2 H2 117.6 .
C3 C2 H2 117.6 .
C2 C3 C4 117.2(13) .
C2 C3 H3 121.4 .
C4 C3 H3 121.4 .
C5 C4 C3 112.2(13) .
C5 C4 H4 123.9 .
C3 C4 H4 123.9 .
C4 C5 N1 121.3(13) .
C4 C5 C5 124.5(17) 2_657
N1 C5 C5 114.2(17) 2_657
N2 C6 C7 118.7(14) .
N2 C6 H6 120.7 .
C7 C6 H6 120.7 .
C6 C7 C8 119.7(13) .
C6 C7 H7 120.1 .
C8 C7 H7 120.1 .
C7 C8 C9 119.2(13) .
C7 C8 H8 120.4 .
C9 C8 H8 120.4 .
C10 C9 C8 119.4(13) .
C10 C9 H9 120.3 .
C8 C9 H9 120.3 .
C9 C10 N2 115.4(12) .
C9 C10 C10 126.6(17) 2_567
N2 C10 C10 117.4(16) 2_567
C12 C11 N3 121.8(11) .
C12 C11 H11 119.1 .
N3 C11 H11 119.1 .
C11 C12 C13 117.8(11) .
C11 C12 H12 121.1 .
C13 C12 H12 121.1 .
C12 C13 C14 120.4(11) .
C12 C13 H13 119.8 .
C14 C13 H13 119.8 .
C15 C14 C13 120.9(11) .
C15 C14 H14 119.5 .
C13 C14 H14 119.5 .
C14 C15 N3 117.2(10) .
C14 C15 C16 124.0(11) .
N3 C15 C16 118.8(10) .
N4 C16 C17 115.5(10) .
N4 C16 C15 120.5(10) .
C17 C16 C15 123.9(11) .
C16 C17 C18 122.0(11) .
C16 C17 H17 119.0 .
C18 C17 H17 119.0 .
C17 C18 C19 119.6(11) .
C17 C18 H18 120.2 .
C19 C18 H18 120.2 .
C20 C19 C18 117.1(11) .
C20 C19 H19 121.5 .
C18 C19 H19 121.5 .
N4 C20 C19 122.3(11) .
N4 C20 H20 118.9 .
C19 C20 H20 118.9 .

loop_
_geom_bond_atom_site_label_1
_geom_bond_atom_site_label_2
_geom_bond_distance
_geom_bond_site_symmetry_2
Bi1 I4 2.9435(8) .
Bi1 I9 2.9554(8) .
Bi1 I6 2.9614(8) .
Bi1 I8 3.1969(7) .
Bi1 I7 3.2428(8) .
Bi1 I1 3.2467(7) .
Bi2 I5 2.8810(8) .
Bi2 I2 2.9349(8) .
Bi2 I10 2.9573(8) .
Bi2 I7 3.2510(8) .
Bi2 I1 3.2768(7) .
Bi2 I8 3.4016(8) .
N1 C1 1.287(16) .
N1 C5 1.349(17) .
N1 H1A 0.8600 .
N2 C6 1.306(15) .
N2 C10 1.334(17) .
N2 H2A 0.8600 .
N3 C11 1.344(13) .
N3 C15 1.364(14) .
N3 H3A 0.8600 .
N4 C20 1.324(14) .
N4 C16 1.344(14) .
N4 H4A 0.8600 .
C1 C2 1.305(18) .
C1 H1 0.9300 .
C2 C3 1.316(18) .
C2 H2 0.9300 .
C3 C4 1.587(18) .
C3 H3 0.9300 .
C4 C5 1.343(19) .
C4 H4 0.9300 .
C5 C5 1.46(3) 2_657
C6 C7 1.326(18) .
C6 H6 0.9300 .
C7 C8 1.332(18) .
C7 H7 0.9300 .
C8 C9 1.433(17) .
C8 H8 0.9300 .
C9 C10 1.331(18) .
C9 H9 0.9300 .
C10 C10 1.46(3) 2_567
C11 C12 1.321(15) .
C11 H11 0.9300 .
C12 C13 1.369(15) .
C12 H12 0.9300 .
C13 C14 1.382(15) .
C13 H13 0.9300 .
C14 C15 1.332(15) .
C14 H14 0.9300 .
C15 C16 1.443(15) .
C16 C17 1.358(15) .
C17 C18 1.373(15) .
C17 H17 0.9300 .
C18 C19 1.378(15) .
C18 H18 0.9300 .
C19 C20 1.328(15) .
C19 H19 0.9300 .
C20 H20 0.9300 .
